data_7027995
loop_
_publ_author_name
'Connelly, Neil G.'
'Lewis, Gareth R.'
'Moreno, M. Teresa'
'Orpen, A. Guy'

_publ_section_title
;
 Zinc, cadmium and mercury complexes of redox-active cyanomanganese
 carbonyl ligands: intramolecular electron transfer through tetrahedral
 d10 metal centres&#x200A;
;
_journal_issue 11
_journal_name_full 'Journal of the Chemical Society, Dalton Transactions'
_journal_page_first 1905
_journal_paper_doi 10.1039/a800762d
_journal_year 1998
_chemical_formula_sum 'C56 H48 Br2 Mn N O2 P4 Zn'
_chemical_formula_weight 1170.96
_chemical_name_systematic
; 
 ? 
;
_space_group_IT_number 2
_symmetry_cell_setting triclinic
_symmetry_space_group_name_Hall '-P 1'
_symmetry_space_group_name_H-M 'P -1'
_atom_sites_solution_hydrogens geom
_atom_sites_solution_primary direct
_atom_sites_solution_secondary difmap
_audit_creation_method SHELXL
_cell_angle_alpha 79.12(2)
_cell_angle_beta 83.13(3)
_cell_angle_gamma 64.25(2)
_cell_formula_units_Z 2
_cell_length_a 13.332(5)
_cell_length_b 14.664(4)
_cell_length_c 14.992(3)
_cell_measurement_reflns_used 185
_cell_measurement_temperature 173(2)
_cell_measurement_theta_max 25.00
_cell_measurement_theta_min 1.93
_cell_volume 2590.1(14)
_computing_cell_refinement 'local programs'
_computing_data_collection 'Siemens SMART'
_computing_data_reduction 'Siemens SAINT'
_computing_structure_refinement 'SHELXL-93 (Sheldrick, 1993)'
_computing_structure_solution 'SHELXS-86 (Sheldrick, 1990)'
_diffrn_ambient_temperature 173(2)
_diffrn_measurement_device 'Siemens SMART CCD diffractometer'
_diffrn_measurement_method '\w rotation with narrow frames'
_diffrn_radiation_monochromator graphite
_diffrn_radiation_source 'fine-focus sealed tube'
_diffrn_radiation_type MoK\a
_diffrn_radiation_wavelength 0.71073
_diffrn_reflns_av_R_equivalents 0.0357
_diffrn_reflns_av_sigmaI/netI 0.0498
_diffrn_reflns_limit_h_max 14
_diffrn_reflns_limit_h_min -15
_diffrn_reflns_limit_k_max 17
_diffrn_reflns_limit_k_min -13
_diffrn_reflns_limit_l_max 17
_diffrn_reflns_limit_l_min -17
_diffrn_reflns_number 12458
_diffrn_reflns_theta_max 25.04
_diffrn_reflns_theta_min 2.24
_exptl_absorpt_coefficient_mu 2.415
_exptl_absorpt_correction_T_max 0.8219
_exptl_absorpt_correction_T_min 0.6925
_exptl_absorpt_correction_type empirical
_exptl_crystal_colour red
_exptl_crystal_density_diffrn 1.502
_exptl_crystal_density_meas ?
_exptl_crystal_description plates
_exptl_crystal_F_000 1184
_exptl_crystal_size_max 0.3
_exptl_crystal_size_mid 0.3
_exptl_crystal_size_min 0.15
_refine_diff_density_max 0.596
_refine_diff_density_min -1.205
_refine_diff_density_rms 0.109
_refine_ls_extinction_method none
_refine_ls_goodness_of_fit_all 1.218
_refine_ls_goodness_of_fit_obs 1.149
_refine_ls_hydrogen_treatment noref
_refine_ls_matrix_type full
_refine_ls_number_parameters 622
_refine_ls_number_reflns 8790
_refine_ls_number_restraints 0
_refine_ls_restrained_S_all 1.220
_refine_ls_restrained_S_obs 1.149
_refine_ls_R_factor_all 0.0873
_refine_ls_R_factor_obs 0.0590
_refine_ls_shift/esd_max 0.001
_refine_ls_shift/esd_mean 0.000
_refine_ls_structure_factor_coef Fsqd
_refine_ls_weighting_details 'w=1/[\s^2^(Fo^2^)+(0.0194P)^2^+13.5804P] where P=(Fo^2^+2Fc^2^)/3'
_refine_ls_weighting_scheme calc
_refine_ls_wR_factor_all 0.1364
_refine_ls_wR_factor_obs 0.1121
_reflns_number_observed 6814
_reflns_number_total 8793
_reflns_observed_criterion >2sigma(I)
_cod_data_source_file d800762sup1.cif
_cod_data_source_block 15
_cod_depositor_comments
;
The following automatic conversions were performed:

'_exptl_crystal_density_meas' value 'not measured' was changed to '?'
- the value is perceived as not measured.

Automatic conversion script
Id: cif_fix_values 3008 2015-01-20 13:52:24Z robertas 

The following automatic conversions were performed:

'_refine_ls_weighting_scheme' value 'calc
w=1/[\s^2^(Fo^2^)+(0.0194P)^2^+13.5804P] where P=(Fo^2^+2Fc^2^)/3'
was changed to 'calc'. New tag '_refine_ls_weighting_details' was
created. The value of the new tag was set to
'w=1/[\s^2^(Fo^2^)+(0.0194P)^2^+13.5804P] where P=(Fo^2^+2Fc^2^)/3'.

Automatic conversion script
Id: cif_fix_values 3143 2015-03-26 13:38:13Z robertas 
;
_cod_original_cell_volume 2590.0(13)
_cod_original_sg_symbol_H-M P-1
_cod_database_code 7027995

loop_
_symmetry_equiv_pos_as_xyz
'x, y, z'
'-x, -y, -z'

loop_
_atom_site_aniso_label
_atom_site_aniso_U_11
_atom_site_aniso_U_22
_atom_site_aniso_U_33
_atom_site_aniso_U_23
_atom_site_aniso_U_13
_atom_site_aniso_U_12
Zn1 0.0198(4) 0.0361(4) 0.0437(5) -0.0142(4) -0.0031(3) -0.0106(3)
Br1 0.0376(4) 0.0787(6) 0.0497(5) -0.0076(4) -0.0039(4) -0.0241(4)
Br2 0.0372(4) 0.0385(4) 0.0664(5) -0.0096(4) -0.0086(4) -0.0067(3)
Mn1 0.0171(4) 0.0166(4) 0.0157(4) -0.0005(3) -0.0011(3) -0.0075(3)
P1 0.0204(8) 0.0182(7) 0.0164(7) -0.0010(6) -0.0014(6) -0.0077(6)
P2 0.0206(8) 0.0167(7) 0.0190(7) -0.0027(6) 0.0005(6) -0.0082(6)
P3 0.0218(8) 0.0169(7) 0.0205(8) -0.0011(6) -0.0028(6) -0.0090(6)
P4 0.0231(8) 0.0208(8) 0.0171(7) -0.0004(6) -0.0014(6) -0.0102(6)
C1 0.025(3) 0.020(3) 0.018(3) 0.001(2) 0.002(2) -0.011(3)
C2 0.029(3) 0.015(3) 0.013(3) 0.002(2) 0.000(2) -0.005(2)
C3 0.032(4) 0.025(3) 0.026(3) -0.002(3) 0.000(3) -0.013(3)
C4 0.056(5) 0.034(4) 0.017(3) -0.007(3) 0.004(3) -0.021(3)
C5 0.048(4) 0.023(3) 0.033(4) -0.012(3) 0.014(3) -0.014(3)
C6 0.027(3) 0.030(4) 0.035(4) -0.004(3) 0.008(3) -0.014(3)
C7 0.030(3) 0.024(3) 0.024(3) -0.003(3) -0.003(3) -0.013(3)
C8 0.024(3) 0.023(3) 0.017(3) -0.005(2) -0.006(2) -0.005(3)
C9 0.036(4) 0.034(4) 0.032(4) 0.004(3) -0.008(3) -0.012(3)
C10 0.056(5) 0.041(4) 0.041(4) 0.014(3) -0.027(4) -0.016(4)
C11 0.032(4) 0.048(5) 0.041(4) -0.003(4) -0.021(3) -0.005(3)
C12 0.032(4) 0.045(4) 0.041(4) -0.013(3) -0.010(3) -0.016(3)
C13 0.030(3) 0.023(3) 0.030(3) -0.008(3) -0.003(3) -0.008(3)
C14 0.024(3) 0.015(3) 0.028(3) -0.012(2) 0.003(3) -0.009(2)
C15 0.044(4) 0.034(4) 0.036(4) -0.002(3) -0.011(3) -0.020(3)
C16 0.048(5) 0.061(5) 0.044(5) -0.015(4) -0.020(4) -0.014(4)
C17 0.043(5) 0.062(5) 0.071(6) -0.032(5) -0.004(4) -0.032(4)
C18 0.062(5) 0.049(5) 0.055(5) -0.015(4) 0.004(4) -0.039(4)
C19 0.050(4) 0.038(4) 0.040(4) -0.009(3) 0.000(3) -0.030(4)
C20 0.025(3) 0.020(3) 0.018(3) 0.000(2) 0.004(2) -0.009(3)
C21 0.026(3) 0.028(3) 0.030(3) -0.009(3) 0.004(3) -0.008(3)
C22 0.036(4) 0.035(4) 0.035(4) -0.020(3) 0.012(3) -0.015(3)
C23 0.026(4) 0.027(4) 0.052(4) -0.013(3) 0.008(3) -0.002(3)
C24 0.027(4) 0.034(4) 0.060(5) -0.010(4) -0.009(3) -0.006(3)
C25 0.026(3) 0.028(3) 0.042(4) -0.015(3) 0.002(3) -0.010(3)
C26 0.031(3) 0.027(3) 0.019(3) 0.001(3) 0.000(3) -0.014(3)
C27 0.029(3) 0.022(3) 0.030(3) -0.006(3) -0.015(3) -0.003(3)
C28 0.023(3) 0.041(4) 0.050(4) -0.025(3) -0.005(3) -0.009(3)
C29 0.025(4) 0.070(6) 0.059(5) -0.040(5) -0.006(3) -0.010(4)
C30 0.033(5) 0.051(5) 0.075(6) -0.037(5) -0.029(4) 0.016(4)
C31 0.067(6) 0.022(4) 0.069(6) -0.011(4) -0.037(5) 0.003(4)
C32 0.050(5) 0.029(4) 0.040(4) -0.001(3) -0.018(3) -0.010(3)
C33 0.025(3) 0.016(3) 0.031(3) -0.001(2) -0.005(3) -0.008(3)
C34 0.024(3) 0.026(3) 0.031(3) -0.005(3) -0.006(3) -0.005(3)
C35 0.031(4) 0.031(4) 0.037(4) -0.012(3) -0.010(3) -0.011(3)
C36 0.032(4) 0.030(4) 0.056(5) -0.011(3) -0.018(3) -0.009(3)
C37 0.028(4) 0.039(4) 0.057(5) -0.006(4) -0.003(3) -0.017(3)
C38 0.030(4) 0.028(3) 0.032(4) 0.002(3) -0.004(3) -0.013(3)
C40 0.027(3) 0.020(3) 0.022(3) 0.007(2) -0.003(2) -0.014(3)
C41 0.029(3) 0.032(4) 0.024(3) 0.005(3) -0.005(3) -0.014(3)
C42 0.028(4) 0.037(4) 0.041(4) 0.012(3) -0.002(3) -0.015(3)
C43 0.043(4) 0.050(5) 0.032(4) 0.013(3) -0.019(3) -0.024(4)
C44 0.049(5) 0.054(5) 0.026(4) -0.003(3) -0.010(3) -0.031(4)
C45 0.022(3) 0.035(4) 0.016(3) -0.003(3) -0.003(2) -0.012(3)
C45 0.036(4) 0.042(4) 0.023(3) -0.002(3) -0.003(3) -0.020(3)
C46 0.029(4) 0.047(4) 0.026(3) 0.004(3) -0.001(3) -0.016(3)
C47 0.029(4) 0.067(5) 0.032(4) 0.006(4) -0.001(3) -0.025(4)
C48 0.027(4) 0.070(6) 0.029(4) -0.015(4) 0.005(3) -0.016(4)
C49 0.027(4) 0.048(4) 0.040(4) -0.017(3) -0.003(3) -0.011(3)
C50 0.030(4) 0.046(4) 0.025(3) -0.011(3) 0.000(3) -0.020(3)
C51 0.024(3) 0.021(3) 0.016(3) -0.004(2) 0.001(2) -0.010(3)
O1 0.022(3) 0.048(3) 0.034(3) -0.009(2) 0.001(2) -0.015(2)
C52 0.023(3) 0.008(3) 0.018(3) 0.000(2) -0.002(2) -0.006(2)
N1 0.016(3) 0.027(3) 0.037(3) -0.010(2) -0.001(2) -0.009(2)
O2 0.044(3) 0.068(4) 0.048(3) -0.022(3) 0.005(2) -0.041(3)
C53 0.095(7) 0.085(7) 0.043(5) 0.002(4) -0.012(5) -0.075(6)
C54 0.056(14) 0.142(24) 0.123(22) -0.109(21) 0.051(15) -0.070(15)
C55 0.056(12) 0.173(29) 0.049(15) -0.068(19) 0.028(11) -0.088(17)
C54' 0.070(16) 0.241(38) 0.034(11) -0.019(18) 0.013(11) -0.110(21)
C55' 0.253(58) 0.252(60) 0.045(20) 0.063(28) -0.032(29) -0.136(48)
C56 0.116(9) 0.140(10) 0.044(5) -0.040(6) 0.028(6) -0.105(9)

loop_
_atom_site_label
_atom_site_type_symbol
_atom_site_fract_x
_atom_site_fract_y
_atom_site_fract_z
_atom_site_U_iso_or_equiv
_atom_site_thermal_displace_type
_atom_site_occupancy
_atom_site_calc_flag
_atom_site_refinement_flags
_atom_site_disorder_group
Zn1 Zn -0.14263(6) 1.16895(6) 0.73478(5) 0.0323(2) Uani 1 d . .
Br1 Br -0.08262(7) 1.22180(7) 0.58855(6) 0.0556(2) Uani 1 d . .
Br2 Br -0.04559(6) 0.99685(6) 0.80506(6) 0.0500(2) Uani 1 d . .
Mn1 Mn -0.55972(7) 1.27232(6) 0.74778(6) 0.0166(2) Uani 1 d . .
P1 P -0.56628(12) 1.33492(11) 0.59574(10) 0.0187(3) Uani 1 d . .
P2 P -0.58320(12) 1.43726(11) 0.73598(10) 0.0188(3) Uani 1 d . .
P3 P -0.52670(12) 1.10753(11) 0.74852(10) 0.0195(3) Uani 1 d . .
P4 P -0.55953(13) 1.20243(11) 0.89597(10) 0.0203(3) Uani 1 d . .
C1 C -0.5491(5) 1.4494(4) 0.6112(4) 0.0213(12) Uani 1 d . .
H1A H -0.6029(5) 1.5135(4) 0.5771(4) 0.026 Uiso 1 calc R .
H1B H -0.4721(5) 1.4428(4) 0.5963(4) 0.026 Uiso 1 calc R .
C2 C -0.4632(5) 1.2774(4) 0.5062(4) 0.0215(12) Uani 1 d . .
C3 C -0.4910(5) 1.2347(5) 0.4422(4) 0.0281(14) Uani 1 d . .
H3A H -0.5638(5) 1.2376(5) 0.4439(4) 0.034 Uiso 1 calc R .
C4 C -0.4122(6) 1.1881(5) 0.3763(4) 0.035(2) Uani 1 d . .
H4A H -0.4310(6) 1.1579(5) 0.3340(4) 0.042 Uiso 1 calc R .
C5 C -0.3070(6) 1.1853(5) 0.3714(5) 0.035(2) Uani 1 d . .
H5A H -0.2548(6) 1.1556(5) 0.3246(5) 0.042 Uiso 1 calc R .
C6 C -0.2778(5) 1.2258(5) 0.4350(4) 0.0311(15) Uani 1 d . .
H6A H -0.2050(5) 1.2232(5) 0.4322(4) 0.037 Uiso 1 calc R .
C7 C -0.3551(5) 1.2706(5) 0.5031(4) 0.0257(13) Uani 1 d . .
H7A H -0.3340(5) 1.2965(5) 0.5477(4) 0.031 Uiso 1 calc R .
C8 C -0.6947(5) 1.3824(4) 0.5351(4) 0.0228(13) Uani 1 d . .
C9 C -0.7231(6) 1.4669(5) 0.4662(4) 0.036(2) Uani 1 d . .
H9A H -0.6789(6) 1.5044(5) 0.4541(4) 0.043 Uiso 1 calc R .
C10 C -0.8157(7) 1.4965(6) 0.4150(5) 0.048(2) Uani 1 d . .
H10A H -0.8343(7) 1.5542(6) 0.3683(5) 0.058 Uiso 1 calc R .
C11 C -0.8802(6) 1.4431(6) 0.4315(5) 0.043(2) Uani 1 d . .
H11A H -0.9430(6) 1.4637(6) 0.3960(5) 0.052 Uiso 1 calc R .
C12 C -0.8545(6) 1.3595(6) 0.4997(5) 0.038(2) Uani 1 d . .
H12A H -0.8995(6) 1.3227(6) 0.5113(5) 0.045 Uiso 1 calc R .
C13 C -0.7619(5) 1.3298(5) 0.5512(4) 0.0282(14) Uani 1 d . .
H13A H -0.7444(5) 1.2725(5) 0.5982(4) 0.034 Uiso 1 calc R .
C14 C -0.4910(5) 1.4745(4) 0.7852(4) 0.0216(13) Uani 1 d . .
C15 C -0.4537(6) 1.4294(5) 0.8725(5) 0.036(2) Uani 1 d . .
H15A H -0.4732(6) 1.3768(5) 0.9051(5) 0.044 Uiso 1 calc R .
C16 C -0.3877(7) 1.4617(6) 0.9118(5) 0.052(2) Uani 1 d . .
H16A H -0.3644(7) 1.4329(6) 0.9721(5) 0.062 Uiso 1 calc R .
C17 C -0.3561(6) 1.5354(6) 0.8635(6) 0.052(2) Uani 1 d . .
H17A H -0.3086(6) 1.5553(6) 0.8897(6) 0.062 Uiso 1 calc R .
C18 C -0.3933(7) 1.5804(6) 0.7771(6) 0.049(2) Uani 1 d . .
H18A H -0.3725(7) 1.6321(6) 0.7444(6) 0.059 Uiso 1 calc R .
C19 C -0.4606(6) 1.5506(5) 0.7382(5) 0.038(2) Uani 1 d . .
H19A H -0.4864(6) 1.5822(5) 0.6789(5) 0.046 Uiso 1 calc R .
C20 C -0.7177(5) 1.5474(4) 0.7469(4) 0.0220(13) Uani 1 d . .
C21 C -0.7362(5) 1.6173(5) 0.8046(4) 0.0290(14) Uani 1 d . .
H21A H -0.6793(5) 1.6064(5) 0.8433(4) 0.035 Uiso 1 calc R .
C22 C -0.8375(6) 1.7032(5) 0.8065(5) 0.035(2) Uani 1 d . .
H22A H -0.8491(6) 1.7506(5) 0.8462(5) 0.042 Uiso 1 calc R .
C23 C -0.9210(6) 1.7200(5) 0.7509(5) 0.038(2) Uani 1 d . .
H23A H -0.9894(6) 1.7796(5) 0.7511(5) 0.046 Uiso 1 calc R .
C24 C -0.9043(6) 1.6491(5) 0.6949(5) 0.042(2) Uani 1 d . .
H24A H -0.9621(6) 1.6592(5) 0.6575(5) 0.050 Uiso 1 calc R .
C25 C -0.8042(5) 1.5641(5) 0.6932(5) 0.0315(15) Uani 1 d . .
H25A H -0.7939(5) 1.5158(5) 0.6547(5) 0.038 Uiso 1 calc R .
C26 C -0.5510(5) 1.0796(5) 0.8726(4) 0.0258(13) Uani 1 d . .
H26A H -0.4878(5) 1.0193(5) 0.9019(4) 0.031 Uiso 1 calc R .
H26B H -0.6214(5) 1.0718(5) 0.8888(4) 0.031 Uiso 1 calc R .
C27 C -0.3950(5) 1.0038(5) 0.7197(4) 0.0282(14) Uani 1 d . .
C28 C -0.3086(5) 1.0210(6) 0.6717(5) 0.036(2) Uani 1 d . .
H28A H -0.3153(5) 1.0892(6) 0.6560(5) 0.044 Uiso 1 calc R .
C29 C -0.2119(6) 0.9411(7) 0.6457(6) 0.050(2) Uani 1 d . .
H29A H -0.1519(6) 0.9542(7) 0.6148(6) 0.060 Uiso 1 calc R .
C30 C -0.2039(7) 0.8434(7) 0.6652(6) 0.059(3) Uani 1 d . .
H30A H -0.1390(7) 0.7887(7) 0.6455(6) 0.071 Uiso 1 calc R .
C31 C -0.2887(8) 0.8231(6) 0.7132(6) 0.057(2) Uani 1 d . .
H31A H -0.2813(8) 0.7546(6) 0.7273(6) 0.069 Uiso 1 calc R .
C32 C -0.3834(6) 0.9013(5) 0.7406(5) 0.041(2) Uani 1 d . .
H32A H -0.4415(6) 0.8869(5) 0.7737(5) 0.050 Uiso 1 calc R .
C33 C -0.6222(5) 1.0814(4) 0.6911(4) 0.0238(13) Uani 1 d . .
C34 C -0.5974(5) 1.0688(5) 0.5997(4) 0.0286(14) Uani 1 d . .
H34A H -0.5272(5) 1.0632(5) 0.5727(4) 0.034 Uiso 1 calc R .
C35 C -0.6745(5) 1.0644(5) 0.5480(5) 0.0324(15) Uani 1 d . .
H35A H -0.6578(5) 1.0575(5) 0.4855(5) 0.039 Uiso 1 calc R .
C36 C -0.7749(6) 1.0699(5) 0.5877(5) 0.039(2) Uani 1 d . .
H36A H -0.8276(6) 1.0668(5) 0.5524(5) 0.046 Uiso 1 calc R .
C37 C -0.8003(6) 1.0800(5) 0.6784(5) 0.040(2) Uani 1 d . .
H37A H -0.8696(6) 1.0830(5) 0.7055(5) 0.049 Uiso 1 calc R .
C38 C -0.7238(5) 1.0857(5) 0.7295(5) 0.0307(15) Uani 1 d . .
H38A H -0.7413(5) 1.0927(5) 0.7919(5) 0.037 Uiso 1 calc R .
C40 C -0.4469(5) 1.1644(4) 0.9739(4) 0.0231(13) Uani 1 d . .
C41 C -0.3405(5) 1.0927(5) 0.9535(4) 0.0291(14) Uani 1 d . .
H41A H -0.3269(5) 1.0626(5) 0.8999(4) 0.035 Uiso 1 calc R .
C42 C -0.2541(6) 1.0648(5) 1.0106(5) 0.037(2) Uani 1 d . .
H42A H -0.1821(6) 1.0145(5) 0.9968(5) 0.045 Uiso 1 calc R .
C43 C -0.2725(6) 1.1101(6) 1.0879(5) 0.041(2) Uani 1 d . .
H43A H -0.2132(6) 1.0907(6) 1.1271(5) 0.050 Uiso 1 calc R .
C44 C -0.3757(6) 1.1826(6) 1.1076(5) 0.040(2) Uani 1 d . .
H44A H -0.3876(6) 1.2145(6) 1.1599(5) 0.048 Uiso 1 calc R .
C45 C -0.6855(5) 1.2550(5) 0.9680(4) 0.0242(13) Uani 1 d . .
C45 C -0.4631(6) 1.2101(5) 1.0519(4) 0.0325(15) Uani 1 d . .
H45A H -0.5347(6) 1.2603(5) 1.0666(4) 0.039 Uiso 1 calc R .
C46 C -0.7246(5) 1.1923(6) 1.0294(4) 0.035(2) Uani 1 d . .
H46A H -0.6847(5) 1.1199(6) 1.0355(4) 0.042 Uiso 1 calc R .
C47 C -0.8224(6) 1.2361(6) 1.0818(5) 0.043(2) Uani 1 d . .
H47A H -0.8491(6) 1.1930(6) 1.1230(5) 0.052 Uiso 1 calc R .
C48 C -0.8802(6) 1.3400(6) 1.0748(5) 0.043(2) Uani 1 d . .
H48A H -0.9463(6) 1.3689(6) 1.1112(5) 0.052 Uiso 1 calc R .
C49 C -0.8421(6) 1.4032(6) 1.0143(5) 0.038(2) Uani 1 d . .
H49A H -0.8817(6) 1.4755(6) 1.0094(5) 0.046 Uiso 1 calc R .
C50 C -0.7459(5) 1.3602(5) 0.9609(4) 0.0317(15) Uani 1 d . .
H50A H -0.7209(5) 1.4038(5) 0.9187(4) 0.038 Uiso 1 calc R .
C51 C -0.7066(5) 1.3089(4) 0.7557(4) 0.0201(12) Uani 1 d . .
O1 O -0.8019(4) 1.3330(4) 0.7642(3) 0.0339(11) Uani 1 d . .
C52 C -0.4004(5) 1.2412(4) 0.7457(4) 0.0168(12) Uani 1 d . .
N1 N -0.3067(4) 1.2230(4) 0.7483(4) 0.0263(12) Uani 1 d . .
O2 O -0.1092(4) 1.2500(4) 0.8178(3) 0.0459(13) Uani 1 d . .
C53 C -0.0324(8) 1.2960(7) 0.7975(6) 0.062(3) Uani 1 d . .
C54 C -0.0374(19) 1.3435(22) 0.8725(19) 0.089(10) Uani 0.50 d P 1
H54A H -0.0863(19) 1.4177(22) 0.8602(19) 0.106 Uiso 0.50 calc PR 1
H54B H 0.0379(19) 1.3347(22) 0.8845(19) 0.106 Uiso 0.50 calc PR 1
C55 C -0.0819(19) 1.2946(25) 0.9503(16) 0.074(10) Uani 0.50 d P 1
H55A H -0.1430(19) 1.3471(25) 0.9818(16) 0.089 Uiso 0.50 calc PR 1
H55B H -0.0228(19) 1.2520(25) 0.9939(16) 0.089 Uiso 0.50 calc PR 1
C54' C 0.0269(20) 1.2653(29) 0.8854(13) 0.101(11) Uani 0.50 d P 2
H54C H 0.1008(20) 1.2073(29) 0.8798(13) 0.121 Uiso 0.50 calc PR 2
H54D H 0.0381(20) 1.3235(29) 0.8992(13) 0.121 Uiso 0.50 calc PR 2
C55' C -0.0355(41) 1.2376(39) 0.9525(24) 0.183(26) Uani 0.50 d P 2
H55C H -0.0672(41) 1.2898(39) 0.9936(24) 0.219 Uiso 0.50 calc PR 2
H55D H 0.0120(41) 1.1716(39) 0.9884(24) 0.219 Uiso 0.50 calc PR 2
C56 C -0.1262(10) 1.2271(10) 0.9153(6) 0.081(4) Uani 1 d . .

loop_
_atom_type_symbol
_atom_type_description
_atom_type_scat_dispersion_real
_atom_type_scat_dispersion_imag
_atom_type_scat_source
C C 0.0033 0.0016 'International Tables Vol C Tables 4.2.6.8 and 6.1.1.4'
H H 0.0000 0.0000 'International Tables Vol C Tables 4.2.6.8 and 6.1.1.4'
N N 0.0061 0.0033 'International Tables Vol C Tables 4.2.6.8 and 6.1.1.4'
O O 0.0106 0.0060 'International Tables Vol C Tables 4.2.6.8 and 6.1.1.4'
P P 0.1023 0.0942 'International Tables Vol C Tables 4.2.6.8 and 6.1.1.4'
Mn Mn 0.3368 0.7283 'International Tables Vol C Tables 4.2.6.8 and 6.1.1.4'
Zn Zn 0.2839 1.4301 'International Tables Vol C Tables 4.2.6.8 and 6.1.1.4'
Br Br -0.2901 2.4595 'International Tables Vol C Tables 4.2.6.8 and 6.1.1.4'

loop_
_geom_angle_atom_site_label_1
_geom_angle_atom_site_label_2
_geom_angle_atom_site_label_3
_geom_angle
N1 Zn1 O2 101.8(2)
N1 Zn1 Br1 112.1(2)
O2 Zn1 Br1 104.18(14)
N1 Zn1 Br2 114.6(2)
O2 Zn1 Br2 102.2(2)
Br1 Zn1 Br2 119.08(5)
C51 Mn1 C52 175.0(2)
C51 Mn1 P3 90.7(2)
C52 Mn1 P3 93.4(2)
C51 Mn1 P4 86.3(2)
C52 Mn1 P4 92.1(2)
P3 Mn1 P4 74.04(6)
C51 Mn1 P2 92.4(2)
C52 Mn1 P2 83.7(2)
P3 Mn1 P2 175.04(7)
P4 Mn1 P2 110.05(7)
C51 Mn1 P1 91.2(2)
C52 Mn1 P1 90.7(2)
P3 Mn1 P1 102.22(7)
P4 Mn1 P1 175.44(7)
P2 Mn1 P1 73.81(6)
C8 P1 C2 100.0(3)
C8 P1 C1 106.2(3)
C2 P1 C1 106.3(3)
C8 P1 Mn1 121.3(2)
C2 P1 Mn1 126.7(2)
C1 P1 Mn1 93.7(2)
C14 P2 C20 101.4(3)
C14 P2 C1 105.8(3)
C20 P2 C1 103.6(3)
C14 P2 Mn1 123.6(2)
C20 P2 Mn1 124.9(2)
C1 P2 Mn1 93.7(2)
C33 P3 C27 99.8(3)
C33 P3 C26 108.5(3)
C27 P3 C26 106.2(3)
C33 P3 Mn1 118.5(2)
C27 P3 Mn1 127.1(2)
C26 P3 Mn1 95.2(2)
C45 P4 C40 103.2(3)
C45 P4 C26 106.1(3)
C40 P4 C26 104.4(3)
C45 P4 Mn1 119.3(2)
C40 P4 Mn1 125.9(2)
C26 P4 Mn1 94.9(2)
P1 C1 P2 95.1(3)
C7 C2 C3 118.8(5)
C7 C2 P1 121.3(4)
C3 C2 P1 119.8(5)
C4 C3 C2 120.0(6)
C5 C4 C3 120.9(6)
C4 C5 C6 119.8(6)
C5 C6 C7 120.1(6)
C2 C7 C6 120.3(6)
C13 C8 C9 118.1(6)
C13 C8 P1 120.6(5)
C9 C8 P1 121.2(5)
C10 C9 C8 120.6(7)
C11 C10 C9 120.4(7)
C10 C11 C12 120.4(6)
C11 C12 C13 119.3(7)
C8 C13 C12 121.3(6)
C19 C14 C15 119.3(6)
C19 C14 P2 120.8(5)
C15 C14 P2 119.9(5)
C16 C15 C14 119.8(7)
C17 C16 C15 120.2(7)
C16 C17 C18 120.1(7)
C19 C18 C17 120.2(7)
C18 C19 C14 120.4(7)
C21 C20 C25 118.2(6)
C21 C20 P2 122.7(5)
C25 C20 P2 119.1(4)
C20 C21 C22 120.6(6)
C23 C22 C21 120.4(6)
C22 C23 C24 119.4(6)
C25 C24 C23 120.2(7)
C24 C25 C20 121.2(6)
P3 C26 P4 94.8(3)
C28 C27 C32 117.9(6)
C28 C27 P3 122.6(5)
C32 C27 P3 119.3(5)
C27 C28 C29 121.6(7)
C30 C29 C28 119.3(8)
C29 C30 C31 120.8(7)
C32 C31 C30 120.3(8)
C31 C32 C27 120.2(8)
C38 C33 C34 118.4(6)
C38 C33 P3 123.5(5)
C34 C33 P3 117.6(5)
C35 C34 C33 120.6(6)
C36 C35 C34 119.6(6)
C35 C36 C37 120.8(6)
C36 C37 C38 119.5(7)
C37 C38 C33 121.0(6)
C41 C40 C45 118.2(6)
C41 C40 P4 119.8(5)
C45 C40 P4 121.9(5)
C42 C41 C40 120.5(6)
C41 C42 C43 120.2(7)
C44 C43 C42 120.0(6)
C43 C44 C45 120.5(7)
C50 C45 C46 118.5(6)
C50 C45 P4 119.5(5)
C46 C45 P4 122.0(5)
C44 C45 C40 120.6(7)
C45 C46 C47 119.9(7)
C48 C47 C46 120.9(7)
C47 C48 C49 119.8(7)
C48 C49 C50 119.7(7)
C45 C50 C49 121.3(6)
O1 C51 Mn1 177.5(5)
N1 C52 Mn1 177.2(5)
C52 N1 Zn1 166.9(5)
C53 O2 C56 110.6(6)
C53 O2 Zn1 126.4(5)
C56 O2 Zn1 118.3(5)
C54 C53 O2 107.1(11)
O2 C53 C54' 102.4(11)
C53 C54 C55 107.1(17)
C54 C55 C56 108.1(16)
C55' C54' C53 108.7(23)
C54' C55' C56 110.8(26)
O2 C56 C55' 103.6(15)
O2 C56 C55 101.4(11)

loop_
_geom_bond_atom_site_label_1
_geom_bond_atom_site_label_2
_geom_bond_distance
Zn1 N1 1.975(5)
Zn1 O2 2.077(5)
Zn1 Br1 2.3505(13)
Zn1 Br2 2.3745(14)
Mn1 C51 1.787(6)
Mn1 C52 1.967(6)
Mn1 P3 2.258(2)
Mn1 P4 2.264(2)
Mn1 P2 2.274(2)
Mn1 P1 2.288(2)
P1 C8 1.827(6)
P1 C2 1.839(6)
P1 C1 1.850(6)
P2 C14 1.818(6)
P2 C20 1.834(6)
P2 C1 1.865(6)
P3 C33 1.823(6)
P3 C27 1.825(6)
P3 C26 1.848(6)
P4 C45 1.827(6)
P4 C40 1.838(6)
P4 C26 1.852(6)
C2 C7 1.397(8)
C2 C3 1.401(8)
C3 C4 1.389(9)
C4 C5 1.377(10)
C5 C6 1.385(9)
C6 C7 1.397(8)
C8 C13 1.392(9)
C8 C9 1.396(9)
C9 C10 1.391(10)
C10 C11 1.369(11)
C11 C12 1.383(10)
C12 C13 1.394(9)
C14 C19 1.391(9)
C14 C15 1.393(9)
C15 C16 1.391(10)
C16 C17 1.378(11)
C17 C18 1.380(11)
C18 C19 1.379(10)
C20 C21 1.387(8)
C20 C25 1.394(9)
C21 C22 1.392(9)
C22 C23 1.379(10)
C23 C24 1.386(10)
C24 C25 1.376(9)
C27 C28 1.377(9)
C27 C32 1.419(9)
C28 C29 1.388(9)
C29 C30 1.366(12)
C30 C31 1.379(13)
C31 C32 1.369(11)
C33 C38 1.387(9)
C33 C34 1.397(8)
C34 C35 1.389(8)
C35 C36 1.374(10)
C36 C37 1.380(10)
C37 C38 1.385(9)
C40 C41 1.390(9)
C40 C45 1.404(9)
C41 C42 1.387(9)
C42 C43 1.387(10)
C43 C44 1.364(10)
C44 C45 1.383(9)
C45 C50 1.385(9)
C45 C46 1.395(9)
C46 C47 1.396(9)
C47 C48 1.366(11)
C48 C49 1.385(10)
C49 C50 1.387(9)
C51 O1 1.159(7)
C52 N1 1.163(7)
O2 C53 1.429(9)
O2 C56 1.449(10)
C53 C54 1.41(2)
C53 C54' 1.51(2)
C54 C55 1.45(4)
C55 C56 1.54(2)
C54' C55' 1.34(4)
C55' C56 1.47(5)
